data_4119828
loop_
_publ_author_name
'Deshun Huang'
'Xiaoqin Liu'
'Lijun Li'
'Yudong Cai'
'Weigang Liu'
'Yian Shi'

_publ_section_title
;
 Enantioselective Bromoaminocyclization of Allyl N-Tosylcarbamates
 Catalyzed by a Chiral Phosphine-Sc(OTf)3 Complex
;
_journal_name_full 'Journal of the American Chemical Society'
_journal_page_first 8101
_journal_page_last 8104
_journal_paper_doi 10.1021/ja4010877
_journal_volume 135
_journal_year 2013
_chemical_formula_moiety 'C14 H18 Br N O4 S'
_chemical_formula_sum 'C14 H18 Br N O4 S'
_chemical_formula_weight 376.26
_chemical_name_systematic
; 
 ? 
;
_space_group_IT_number 14
_symmetry_cell_setting monoclinic
_symmetry_space_group_name_Hall '-P 2ybc'
_symmetry_space_group_name_H-M 'P 1 21/c 1'
_atom_sites_solution_hydrogens geom
_atom_sites_solution_primary direct
_atom_sites_solution_secondary difmap
_audit_creation_method SHELXL-97
_cell_angle_alpha 90.00
_cell_angle_beta 107.981(3)
_cell_angle_gamma 90.00
_cell_formula_units_Z 4
_cell_length_a 6.0191(4)
_cell_length_b 32.638(2)
_cell_length_c 8.3461(6)
_cell_measurement_reflns_used 4481
_cell_measurement_temperature 173(2)
_cell_measurement_theta_max 27.48
_cell_measurement_theta_min 1.25
_cell_volume 1559.52(18)
_computing_cell_refinement 'CrystalClear (Rigaku Inc., 2007)'
_computing_data_collection 'CrystalClear (Rigaku Inc., 2007)'
_computing_data_reduction 'CrystalClear (Rigaku Inc., 2007)'
_computing_molecular_graphics 'XP in Siemens SHELXTL (Sheldrick, 2008)'
_computing_publication_material 'SHELX97 (Sheldrick, 2008)'
_computing_structure_refinement 'SHELXL-97 (Sheldrick, 2008)'
_computing_structure_solution 'SHELXS-97 (Sheldrick, 2008)'
_diffrn_ambient_temperature 173(2)
_diffrn_measured_fraction_theta_full 0.995
_diffrn_measured_fraction_theta_max 0.995
_diffrn_measurement_device_type 'MM007-HF CCD(Saturn 724+)'
_diffrn_measurement_method '\w scans at fixed \c = 45\%'
_diffrn_radiation_monochromator Confocal
_diffrn_radiation_source 'rotating anode'
_diffrn_radiation_type MoK\a
_diffrn_radiation_wavelength 0.71073
_diffrn_reflns_av_R_equivalents 0.0491
_diffrn_reflns_av_sigmaI/netI 0.0430
_diffrn_reflns_limit_h_max 7
_diffrn_reflns_limit_h_min -7
_diffrn_reflns_limit_k_max 42
_diffrn_reflns_limit_k_min -41
_diffrn_reflns_limit_l_max 10
_diffrn_reflns_limit_l_min -10
_diffrn_reflns_number 11749
_diffrn_reflns_theta_full 27.48
_diffrn_reflns_theta_max 27.48
_diffrn_reflns_theta_min 2.64
_exptl_absorpt_coefficient_mu 2.784
_exptl_absorpt_correction_T_max 1.0000
_exptl_absorpt_correction_T_min 0.5245
_exptl_absorpt_correction_type multi-scan
_exptl_absorpt_process_details 'CrystalClear (Rigaku Inc., 2007)'
_exptl_crystal_colour colorless
_exptl_crystal_density_diffrn 1.603
_exptl_crystal_description plate
_exptl_crystal_F_000 768
_exptl_crystal_size_max 0.21
_exptl_crystal_size_mid 0.20
_exptl_crystal_size_min 0.06
_refine_diff_density_max 0.435
_refine_diff_density_min -0.510
_refine_diff_density_rms 0.077
_refine_ls_extinction_method none
_refine_ls_goodness_of_fit_ref 1.078
_refine_ls_hydrogen_treatment constr
_refine_ls_matrix_type full
_refine_ls_number_parameters 192
_refine_ls_number_reflns 3558
_refine_ls_number_restraints 0
_refine_ls_restrained_S_all 1.078
_refine_ls_R_factor_all 0.0509
_refine_ls_R_factor_gt 0.0428
_refine_ls_shift/su_max 0.001
_refine_ls_shift/su_mean 0.000
_refine_ls_structure_factor_coef Fsqd
_refine_ls_weighting_details 'calc w=1/[\s^2^(Fo^2^)+(0.0235P)^2^+1.8941P] where P=(Fo^2^+2Fc^2^)/3'
_refine_ls_weighting_scheme calc
_refine_ls_wR_factor_gt 0.0848
_refine_ls_wR_factor_ref 0.0893
_reflns_number_gt 3149
_reflns_number_total 3558
_reflns_threshold_expression >2sigma(I)
_cod_data_source_file ja4010877_si_003.cif
_cod_data_source_block mx2051
_cod_original_cell_volume 1559.54(19)
_cod_database_code 4119828

loop_
_symmetry_equiv_pos_as_xyz
'x, y, z'
'-x, y+1/2, -z+1/2'
'-x, -y, -z'
'x, -y-1/2, z-1/2'

loop_
_atom_site_label
_atom_site_type_symbol
_atom_site_fract_x
_atom_site_fract_y
_atom_site_fract_z
_atom_site_U_iso_or_equiv
_atom_site_adp_type
_atom_site_occupancy
_atom_site_symmetry_multiplicity
_atom_site_calc_flag
_atom_site_refinement_flags
Br1 Br 1.17320(5) 0.584954(11) 0.74180(4) 0.03849(11) Uani 1 1 d .
S1 S 0.97765(11) 0.61376(2) 0.21222(8) 0.02389(15) Uani 1 1 d .
O1 O 0.9040(4) 0.67558(6) 0.5770(3) 0.0333(5) Uani 1 1 d .
O2 O 1.1557(4) 0.68856(7) 0.4341(3) 0.0344(5) Uani 1 1 d .
O3 O 0.8459(4) 0.57676(6) 0.1705(2) 0.0309(5) Uani 1 1 d .
O4 O 1.2227(3) 0.61391(7) 0.2367(2) 0.0322(5) Uani 1 1 d .
N1 N 0.9359(4) 0.62899(7) 0.3919(3) 0.0246(5) Uani 1 1 d .
C1 C 0.7747(4) 0.60928(9) 0.4688(3) 0.0240(6) Uani 1 1 d .
H1 H 0.6265 0.6021 0.3789 0.029 Uiso 1 1 calc R
C2 C 0.7292(5) 0.64495(9) 0.5735(4) 0.0321(7) Uani 1 1 d .
H2A H 0.5705 0.6562 0.5214 0.039 Uiso 1 1 calc R
H2B H 0.7429 0.6357 0.6892 0.039 Uiso 1 1 calc R
C3 C 1.0143(5) 0.66667(9) 0.4642(3) 0.0277(6) Uani 1 1 d .
C4 C 0.8769(5) 0.57084(9) 0.5687(3) 0.0251(6) Uani 1 1 d .
H4 H 0.9117 0.5507 0.4895 0.030 Uiso 1 1 calc R
C5 C 0.7144(5) 0.55070(9) 0.6512(4) 0.0305(6) Uani 1 1 d .
H5A H 0.5576 0.5485 0.5670 0.037 Uiso 1 1 calc R
H5B H 0.7001 0.5687 0.7430 0.037 Uiso 1 1 calc R
C6 C 0.7897(6) 0.50831(10) 0.7239(4) 0.0387(7) Uani 1 1 d .
H6A H 0.7930 0.4895 0.6316 0.046 Uiso 1 1 calc R
H6B H 0.9499 0.5099 0.8038 0.046 Uiso 1 1 calc R
C7 C 0.6268(7) 0.49127(11) 0.8139(5) 0.0493(9) Uani 1 1 d .
H7A H 0.6337 0.5085 0.9114 0.074 Uiso 1 1 calc R
H7B H 0.6745 0.4633 0.8519 0.074 Uiso 1 1 calc R
H7C H 0.4668 0.4910 0.7366 0.074 Uiso 1 1 calc R
C8 C 0.8455(4) 0.65264(8) 0.0707(3) 0.0220(5) Uani 1 1 d .
C9 C 0.9825(5) 0.68392(9) 0.0388(3) 0.0258(6) Uani 1 1 d .
H9 H 1.1473 0.6835 0.0887 0.031 Uiso 1 1 calc R
C10 C 0.8755(5) 0.71581(9) -0.0669(3) 0.0273(6) Uani 1 1 d .
H10 H 0.9679 0.7374 -0.0891 0.033 Uiso 1 1 calc R
C11 C 0.6336(5) 0.71659(9) -0.1409(3) 0.0255(6) Uani 1 1 d .
C12 C 0.5006(5) 0.68444(9) -0.1084(3) 0.0272(6) Uani 1 1 d .
H12 H 0.3361 0.6845 -0.1600 0.033 Uiso 1 1 calc R
C13 C 0.6041(4) 0.65263(9) -0.0026(3) 0.0248(6) Uani 1 1 d .
H13 H 0.5120 0.6311 0.0198 0.030 Uiso 1 1 calc R
C14 C 0.5180(6) 0.75196(10) -0.2513(4) 0.0376(7) Uani 1 1 d .
H14A H 0.4274 0.7680 -0.1942 0.056 Uiso 1 1 calc R
H14B H 0.4138 0.7415 -0.3581 0.056 Uiso 1 1 calc R
H14C H 0.6378 0.7694 -0.2734 0.056 Uiso 1 1 calc R

loop_
_atom_site_aniso_label
_atom_site_aniso_U_11
_atom_site_aniso_U_22
_atom_site_aniso_U_33
_atom_site_aniso_U_23
_atom_site_aniso_U_13
_atom_site_aniso_U_12
Br1 0.02416(16) 0.0457(2) 0.03886(19) 0.01067(14) -0.00014(12) 0.00058(13)
S1 0.0242(3) 0.0246(3) 0.0230(3) 0.0002(3) 0.0075(3) 0.0027(3)
O1 0.0423(12) 0.0288(11) 0.0322(11) -0.0047(9) 0.0168(9) 0.0005(9)
O2 0.0359(11) 0.0321(11) 0.0349(12) -0.0024(9) 0.0103(9) -0.0086(9)
O3 0.0408(12) 0.0228(10) 0.0292(11) -0.0032(8) 0.0108(9) -0.0022(9)
O4 0.0225(10) 0.0407(12) 0.0335(11) -0.0006(9) 0.0087(8) 0.0073(9)
N1 0.0274(12) 0.0253(12) 0.0217(11) -0.0005(10) 0.0085(9) -0.0012(10)
C1 0.0198(12) 0.0301(14) 0.0220(13) 0.0013(11) 0.0062(10) 0.0015(11)
C2 0.0315(15) 0.0311(16) 0.0371(17) 0.0012(13) 0.0154(13) 0.0049(13)
C3 0.0291(14) 0.0299(15) 0.0215(13) -0.0009(11) 0.0040(11) 0.0019(12)
C4 0.0210(12) 0.0271(14) 0.0263(14) 0.0013(11) 0.0058(11) 0.0007(11)
C5 0.0271(14) 0.0346(16) 0.0323(15) 0.0037(13) 0.0127(12) 0.0000(12)
C6 0.0442(18) 0.0315(17) 0.0472(19) 0.0065(15) 0.0242(15) 0.0026(14)
C7 0.066(2) 0.0332(18) 0.061(2) 0.0081(17) 0.038(2) 0.0002(17)
C8 0.0224(13) 0.0246(14) 0.0196(12) -0.0005(10) 0.0077(10) 0.0012(11)
C9 0.0219(13) 0.0316(15) 0.0248(14) -0.0007(12) 0.0083(11) -0.0014(11)
C10 0.0331(15) 0.0250(14) 0.0262(14) 0.0002(11) 0.0128(12) -0.0034(12)
C11 0.0317(14) 0.0260(14) 0.0189(13) -0.0014(11) 0.0082(11) 0.0042(12)
C12 0.0247(13) 0.0358(16) 0.0215(13) -0.0035(12) 0.0076(11) 0.0041(12)
C13 0.0218(13) 0.0302(15) 0.0216(13) -0.0028(11) 0.0057(10) -0.0035(11)
C14 0.0438(18) 0.0364(17) 0.0295(15) 0.0054(14) 0.0070(13) 0.0103(15)

loop_
_atom_type_symbol
_atom_type_description
_atom_type_scat_dispersion_real
_atom_type_scat_dispersion_imag
_atom_type_scat_source
C C 0.0033 0.0016 'International Tables Vol C Tables 4.2.6.8 and 6.1.1.4'
H H 0.0000 0.0000 'International Tables Vol C Tables 4.2.6.8 and 6.1.1.4'
N N 0.0061 0.0033 'International Tables Vol C Tables 4.2.6.8 and 6.1.1.4'
O O 0.0106 0.0060 'International Tables Vol C Tables 4.2.6.8 and 6.1.1.4'
S S 0.1246 0.1234 'International Tables Vol C Tables 4.2.6.8 and 6.1.1.4'
Br Br -0.2901 2.4595 'International Tables Vol C Tables 4.2.6.8 and 6.1.1.4'

loop_
_geom_angle_atom_site_label_1
_geom_angle_atom_site_label_2
_geom_angle_atom_site_label_3
_geom_angle
O4 S1 O3 120.68(13)
O4 S1 N1 107.82(12)
O3 S1 N1 104.14(12)
O4 S1 C8 109.23(13)
O3 S1 C8 110.28(13)
N1 S1 C8 103.13(12)
C3 O1 C2 110.6(2)
C3 N1 C1 112.4(2)
C3 N1 S1 121.93(19)
C1 N1 S1 124.44(18)
N1 C1 C4 112.9(2)
N1 C1 C2 100.1(2)
C4 C1 C2 115.2(2)
N1 C1 H1 109.4
C4 C1 H1 109.4
C2 C1 H1 109.4
O1 C2 C1 106.3(2)
O1 C2 H2A 110.5
C1 C2 H2A 110.5
O1 C2 H2B 110.5
C1 C2 H2B 110.5
H2A C2 H2B 108.7
O2 C3 O1 123.8(3)
O2 C3 N1 127.4(3)
O1 C3 N1 108.8(2)
C5 C4 C1 113.5(2)
C5 C4 Br1 109.51(19)
C1 C4 Br1 109.20(18)
C5 C4 H4 108.2
C1 C4 H4 108.2
Br1 C4 H4 108.2
C4 C5 C6 115.0(2)
C4 C5 H5A 108.5
C6 C5 H5A 108.5
C4 C5 H5B 108.5
C6 C5 H5B 108.5
H5A C5 H5B 107.5
C7 C6 C5 111.9(3)
C7 C6 H6A 109.2
C5 C6 H6A 109.2
C7 C6 H6B 109.2
C5 C6 H6B 109.2
H6A C6 H6B 107.9
C6 C7 H7A 109.5
C6 C7 H7B 109.5
H7A C7 H7B 109.5
C6 C7 H7C 109.5
H7A C7 H7C 109.5
H7B C7 H7C 109.5
C9 C8 C13 121.1(3)
C9 C8 S1 119.3(2)
C13 C8 S1 119.5(2)
C10 C9 C8 119.1(3)
C10 C9 H9 120.4
C8 C9 H9 120.4
C9 C10 C11 120.8(3)
C9 C10 H10 119.6
C11 C10 H10 119.6
C10 C11 C12 118.9(3)
C10 C11 C14 120.4(3)
C12 C11 C14 120.7(3)
C13 C12 C11 121.1(3)
C13 C12 H12 119.5
C11 C12 H12 119.5
C12 C13 C8 119.0(3)
C12 C13 H13 120.5
C8 C13 H13 120.5
C11 C14 H14A 109.5
C11 C14 H14B 109.5
H14A C14 H14B 109.5
C11 C14 H14C 109.5
H14A C14 H14C 109.5
H14B C14 H14C 109.5

loop_
_geom_bond_atom_site_label_1
_geom_bond_atom_site_label_2
_geom_bond_distance
Br1 C4 1.972(3)
S1 O4 1.425(2)
S1 O3 1.428(2)
S1 N1 1.671(2)
S1 C8 1.749(3)
O1 C3 1.341(3)
O1 C2 1.446(4)
O2 C3 1.195(3)
N1 C3 1.387(4)
N1 C1 1.467(3)
C1 C4 1.527(4)
C1 C2 1.530(4)
C1 H1 1.0000
C2 H2A 0.9900
C2 H2B 0.9900
C4 C5 1.510(4)
C4 H4 1.0000
C5 C6 1.522(4)
C5 H5A 0.9900
C5 H5B 0.9900
C6 C7 1.513(4)
C6 H6A 0.9900
C6 H6B 0.9900
C7 H7A 0.9800
C7 H7B 0.9800
C7 H7C 0.9800
C8 C9 1.389(4)
C8 C13 1.392(4)
C9 C10 1.388(4)
C9 H9 0.9500
C10 C11 1.395(4)
C10 H10 0.9500
C11 C12 1.396(4)
C11 C14 1.507(4)
C12 C13 1.381(4)
C12 H12 0.9500
C13 H13 0.9500
C14 H14A 0.9800
C14 H14B 0.9800
C14 H14C 0.9800

loop_
_geom_torsion_atom_site_label_1
_geom_torsion_atom_site_label_2
_geom_torsion_atom_site_label_3
_geom_torsion_atom_site_label_4
_geom_torsion
O4 S1 N1 C3 58.2(2)
O3 S1 N1 C3 -172.5(2)
C8 S1 N1 C3 -57.3(2)
O4 S1 N1 C1 -135.6(2)
O3 S1 N1 C1 -6.2(2)
C8 S1 N1 C1 109.0(2)
C3 N1 C1 C4 -111.9(3)
S1 N1 C1 C4 80.8(3)
C3 N1 C1 C2 11.2(3)
S1 N1 C1 C2 -156.2(2)
C3 O1 C2 C1 12.0(3)
N1 C1 C2 O1 -13.3(3)
C4 C1 C2 O1 108.1(3)
C2 O1 C3 O2 174.8(3)
C2 O1 C3 N1 -4.9(3)
C1 N1 C3 O2 175.6(3)
S1 N1 C3 O2 -16.6(4)
C1 N1 C3 O1 -4.7(3)
S1 N1 C3 O1 163.09(19)
N1 C1 C4 C5 178.9(2)
C2 C1 C4 C5 64.7(3)
N1 C1 C4 Br1 56.5(3)
C2 C1 C4 Br1 -57.8(3)
C1 C4 C5 C6 169.1(3)
Br1 C4 C5 C6 -68.6(3)
C4 C5 C6 C7 176.4(3)
O4 S1 C8 C9 -17.4(3)
O3 S1 C8 C9 -152.2(2)
N1 S1 C8 C9 97.1(2)
O4 S1 C8 C13 165.2(2)
O3 S1 C8 C13 30.4(3)
N1 S1 C8 C13 -80.3(2)
C13 C8 C9 C10 0.6(4)
S1 C8 C9 C10 -176.7(2)
C8 C9 C10 C11 -0.2(4)
C9 C10 C11 C12 -0.7(4)
C9 C10 C11 C14 178.1(3)
C10 C11 C12 C13 1.2(4)
C14 C11 C12 C13 -177.7(3)
C11 C12 C13 C8 -0.8(4)
C9 C8 C13 C12 -0.2(4)
S1 C8 C13 C12 177.2(2)
